data_4035926
loop_
_publ_author_name
'Kolanji, Kubandiran'
'Postulka, Lars'
'Wolf, Bernd'
'Lang, Michael'
'Schollmeyer, Dieter'
'Baumgarten, Martin'

_publ_section_title
;
 Planar Benzo[1,2- b:4,5- b']dithiophene Derivatives Decorated with
 Nitronyl and Imino Nitroxides.
;
_journal_issue 1
_journal_name_full 'The Journal of organic chemistry'
_journal_page_first 140
_journal_page_last 149
_journal_paper_doi 10.1021/acs.joc.8b02499
_journal_volume 84
_journal_year 2019
_chemical_formula_moiety 'C12 H10 O2 S2'
_chemical_formula_sum 'C12 H10 O2 S2'
_chemical_formula_weight 250.32
_space_group_crystal_system monoclinic
_space_group_IT_number 14
_space_group_name_Hall '-P 2yn'
_space_group_name_H-M_alt 'P 1 21/n 1'
_atom_sites_solution_hydrogens difmap
_audit_creation_method SHELXL-2014/7
_cell_angle_alpha 90
_cell_angle_beta 99.907(9)
_cell_angle_gamma 90
_cell_formula_units_Z 2
_cell_length_a 7.9063(9)
_cell_length_b 8.9584(7)
_cell_length_c 7.9434(10)
_cell_measurement_reflns_used 5977
_cell_measurement_temperature 193(2)
_cell_measurement_theta_max 28.14
_cell_measurement_theta_min 2.60
_cell_volume 554.22(10)
_computing_cell_refinement 'STOE X-AREA'
_computing_data_collection 'STOE X-AREA'
_computing_data_reduction 'STOE X-RED'
_computing_structure_refinement 'SHELXL-2014/7 (Sheldrick, 2014)'
_computing_structure_solution SIR-2004
_diffrn_ambient_temperature 193(2)
_diffrn_detector 'image plate (34 cm diameter)'
_diffrn_detector_area_resol_mean 6.67
_diffrn_detector_type STOE
_diffrn_measured_fraction_theta_full 0.998
_diffrn_measured_fraction_theta_max 0.996
_diffrn_measurement_details ' 154 frames, detector distance = 70 mm'
_diffrn_measurement_device '2-circle goniometer'
_diffrn_measurement_device_type 'STOE IPDS 2T'
_diffrn_measurement_method 'rotation method'
_diffrn_radiation_type MoK\a
_diffrn_radiation_wavelength 0.71073
_diffrn_reflns_av_R_equivalents 0.0143
_diffrn_reflns_av_unetI/netI 0.0141
_diffrn_reflns_Laue_measured_fraction_full 0.998
_diffrn_reflns_Laue_measured_fraction_max 0.996
_diffrn_reflns_limit_h_max 10
_diffrn_reflns_limit_h_min -10
_diffrn_reflns_limit_k_max 11
_diffrn_reflns_limit_k_min -11
_diffrn_reflns_limit_l_max 10
_diffrn_reflns_limit_l_min -10
_diffrn_reflns_number 3265
_diffrn_reflns_point_group_measured_fraction_full 0.998
_diffrn_reflns_point_group_measured_fraction_max 0.996
_diffrn_reflns_theta_full 25.242
_diffrn_reflns_theta_max 28.036
_diffrn_reflns_theta_min 3.358
_diffrn_source 'sealed X-ray tube, 12 x 0.4 mm long-fine focus'
_exptl_absorpt_coefficient_mu 0.459
_exptl_absorpt_correction_T_max 0.9449
_exptl_absorpt_correction_T_min 0.8350
_exptl_absorpt_correction_type integration
_exptl_crystal_colour colourless
_exptl_crystal_density_diffrn 1.500
_exptl_crystal_description block
_exptl_crystal_F_000 260
_exptl_crystal_size_max 0.800
_exptl_crystal_size_mid 0.260
_exptl_crystal_size_min 0.120
_refine_diff_density_max 0.417
_refine_diff_density_min -0.290
_refine_diff_density_rms 0.078
_refine_ls_extinction_method none
_refine_ls_goodness_of_fit_ref 1.049
_refine_ls_hydrogen_treatment refall
_refine_ls_matrix_type full
_refine_ls_number_parameters 91
_refine_ls_number_reflns 1337
_refine_ls_number_restraints 0
_refine_ls_restrained_S_all 1.049
_refine_ls_R_factor_all 0.0313
_refine_ls_R_factor_gt 0.0286
_refine_ls_shift/su_max 0.001
_refine_ls_shift/su_mean 0.000
_refine_ls_structure_factor_coef Fsqd
_refine_ls_weighting_details 'w=1/[\s^2^(Fo^2^)+(0.0492P)^2^+0.1810P] where P=(Fo^2^+2Fc^2^)/3'
_refine_ls_weighting_scheme calc
_refine_ls_wR_factor_gt 0.0768
_refine_ls_wR_factor_ref 0.0788
_reflns_Friedel_coverage 0.000
_reflns_number_gt 1233
_reflns_number_total 1337
_reflns_threshold_expression 'I > 2\s(I)'
_cod_data_source_file jo8b02499_si_003.cif
_cod_data_source_block 2
_cod_original_sg_symbol_H-M 'P 21/n'
_cod_database_code 4035926
_shelx_shelxl_version_number 2014/7
_shelx_space_group_comment
;
The symmetry employed for this shelxl refinement is uniquely defined
by the following loop, which should always be used as a source of
symmetry information in preference to the above space-group names.
They are only intended as comments.
;
_shelx_estimated_absorpt_t_min 0.710
_shelx_estimated_absorpt_t_max 0.947

loop_
_space_group_symop_operation_xyz
'x, y, z'
'-x+1/2, y+1/2, -z+1/2'
'-x, -y, -z'
'x-1/2, -y-1/2, z-1/2'

loop_
_atom_site_label
_atom_site_type_symbol
_atom_site_fract_x
_atom_site_fract_y
_atom_site_fract_z
_atom_site_U_iso_or_equiv
_atom_site_adp_type
_atom_site_occupancy
_atom_site_site_symmetry_order
_atom_site_calc_flag
_atom_site_refinement_flags_adp
S1 S 0.77897(4) 0.26356(4) 0.63131(4) 0.02594(13) Uani 1 1 d .
C2 C 0.62661(14) 0.39505(13) 0.54496(14) 0.0185(2) Uani 1 1 d .
C3 C 0.52664(14) 0.44306(13) 0.66745(14) 0.0186(2) Uani 1 1 d .
C4 C 0.58012(16) 0.37055(14) 0.83039(15) 0.0229(2) Uani 1 1 d .
H4 H 0.535(2) 0.3876(19) 0.927(2) 0.028(4) Uiso 1 1 d .
C5 C 0.71167(19) 0.27479(16) 0.82747(18) 0.0274(3) Uani 1 1 d .
H5 H 0.768(2) 0.216(2) 0.920(3) 0.033(5) Uiso 1 1 d .
C6 C 0.60194(14) 0.45024(13) 0.37909(14) 0.0187(2) Uani 1 1 d .
O7 O 0.69827(12) 0.39715(10) 0.26321(11) 0.0252(2) Uani 1 1 d .
C8 C 0.84423(18) 0.48881(18) 0.2493(2) 0.0315(3) Uani 1 1 d .
H8A H 0.898(3) 0.447(3) 0.168(3) 0.051(3) Uiso 1 1 d U
H8B H 0.926(3) 0.482(3) 0.355(3) 0.051(3) Uiso 1 1 d U
H8C H 0.810(3) 0.590(3) 0.222(3) 0.051(3) Uiso 1 1 d U

loop_
_atom_site_aniso_label
_atom_site_aniso_U_11
_atom_site_aniso_U_22
_atom_site_aniso_U_33
_atom_site_aniso_U_23
_atom_site_aniso_U_13
_atom_site_aniso_U_12
S1 0.0264(2) 0.02558(19) 0.0255(2) 0.00342(11) 0.00355(13) 0.00814(11)
C2 0.0185(5) 0.0161(5) 0.0202(5) -0.0006(4) 0.0013(4) 0.0006(4)
C3 0.0211(5) 0.0175(5) 0.0168(5) -0.0009(4) 0.0022(4) -0.0026(4)
C4 0.0279(6) 0.0217(6) 0.0182(5) 0.0016(4) 0.0015(4) -0.0003(5)
C5 0.0328(7) 0.0267(7) 0.0211(6) 0.0049(5) 0.0000(5) 0.0027(5)
C6 0.0203(5) 0.0181(5) 0.0183(5) -0.0028(4) 0.0046(4) -0.0015(4)
O7 0.0277(4) 0.0263(5) 0.0241(4) -0.0049(3) 0.0115(3) -0.0003(4)
C8 0.0260(6) 0.0358(8) 0.0349(7) 0.0030(6) 0.0120(5) -0.0008(6)

loop_
_atom_type_symbol
_atom_type_description
_atom_type_scat_dispersion_real
_atom_type_scat_dispersion_imag
_atom_type_scat_source
C C 0.0033 0.0016 'International Tables Vol C Tables 4.2.6.8 and 6.1.1.4'
H H 0.0000 0.0000 'International Tables Vol C Tables 4.2.6.8 and 6.1.1.4'
O O 0.0106 0.0060 'International Tables Vol C Tables 4.2.6.8 and 6.1.1.4'
S S 0.1246 0.1234 'International Tables Vol C Tables 4.2.6.8 and 6.1.1.4'

loop_
_exptl_crystal_face_index_h
_exptl_crystal_face_index_k
_exptl_crystal_face_index_l
_exptl_crystal_face_perp_dist
1 3 2 0.0646
-1 -3 -2 0.0614
-2 0 1 0.1883
0 -1 2 0.2745
-3 2 -2 0.4424
2 1 -2 0.1289
3 -1 1 0.3882

loop_
_geom_angle_atom_site_label_1
_geom_angle_atom_site_label_2
_geom_angle_atom_site_label_3
_geom_angle
_geom_angle_site_symmetry_1
_geom_angle_site_symmetry_3
C5 S1 C2 90.93(6) . .
C6 C2 C3 122.52(11) . .
C6 C2 S1 126.14(9) . .
C3 C2 S1 111.34(8) . .
C6 C3 C2 119.38(10) 3_666 .
C6 C3 C4 129.17(11) 3_666 .
C2 C3 C4 111.44(10) . .
C5 C4 C3 112.18(11) . .
C5 C4 H4 122.2(11) . .
C3 C4 H4 125.6(11) . .
C4 C5 S1 114.10(10) . .
C4 C5 H5 126.8(11) . .
S1 C5 H5 119.1(11) . .
O7 C6 C2 120.51(11) . .
O7 C6 C3 121.35(10) . 3_666
C2 C6 C3 118.11(10) . 3_666
C6 O7 C8 113.47(10) . .
O7 C8 H8A 107.4(14) . .
O7 C8 H8B 108.9(13) . .
H8A C8 H8B 105.5(18) . .
O7 C8 H8C 111.2(13) . .
H8A C8 H8C 111.6(19) . .
H8B C8 H8C 112.0(18) . .

loop_
_geom_bond_atom_site_label_1
_geom_bond_atom_site_label_2
_geom_bond_distance
_geom_bond_site_symmetry_2
S1 C5 1.7339(15) .
S1 C2 1.7392(12) .
C2 C6 1.3893(16) .
C2 C3 1.4216(16) .
C3 C6 1.3980(17) 3_666
C3 C4 1.4449(16) .
C4 C5 1.3515(19) .
C4 H4 0.909(17) .
C5 H5 0.95(2) .
C6 O7 1.3765(13) .
C6 C3 1.3980(17) 3_666
O7 C8 1.4360(16) .
C8 H8A 0.91(2) .
C8 H8B 0.97(2) .
C8 H8C 0.96(2) .

loop_
_geom_torsion_atom_site_label_1
_geom_torsion_atom_site_label_2
_geom_torsion_atom_site_label_3
_geom_torsion_atom_site_label_4
_geom_torsion
_geom_torsion_site_symmetry_1
_geom_torsion_site_symmetry_4
C5 S1 C2 C6 178.82(11) . .
C5 S1 C2 C3 -0.70(9) . .
C6 C2 C3 C6 0.05(19) . 3_666
S1 C2 C3 C6 179.58(9) . 3_666
C6 C2 C3 C4 -178.98(11) . .
S1 C2 C3 C4 0.55(13) . .
C6 C3 C4 C5 -178.95(12) 3_666 .
C2 C3 C4 C5 -0.05(15) . .
C3 C4 C5 S1 -0.50(15) . .
C2 S1 C5 C4 0.70(12) . .
C3 C2 C6 O7 -177.99(10) . .
S1 C2 C6 O7 2.55(17) . .
C3 C2 C6 C3 -0.04(19) . 3_666
S1 C2 C6 C3 -179.50(9) . 3_666
C2 C6 O7 C8 -96.58(13) . .
C3 C6 O7 C8 85.53(14) 3_666 .
